data_7221713
loop_
_publ_author_name
'Huo, Zhiyuan'
'Guo, Jipeng'
'Lu, Jingkun'
'Xu, Qiaofei'
'Ma, Pengtao'
'Zhao, Juan'
'Zhang, Dongdi'
'Niu, Jingyang'
'Wang, Jingping'

_publ_section_title
;
 Nona-Vacant Keggin-Type Tricarbonyl Rhenium Derivate
 {[PMo3O16][Re(CO)3]4}5-- and its Catalytic Performance for CO2
 Cycloaddition Reactions
;
_journal_name_full 'RSC Adv.'
_journal_paper_doi 10.1039/C5RA14201F
_journal_year 2015
_chemical_formula_sum 'C12 H23 Mo3 N5 O29.5 P Re4'
_chemical_formula_weight 1772.94
_chemical_name_systematic
;
 ?
;
_space_group_IT_number 12
_symmetry_cell_setting monoclinic
_symmetry_space_group_name_Hall '-C 2y'
_symmetry_space_group_name_H-M 'C 1 2/m 1'
_atom_sites_solution_hydrogens notdet
_atom_sites_solution_primary direct
_atom_sites_solution_secondary difmap
_audit_creation_method SHELXL-97
_audit_update_record
;
2015-03-31 deposited with the CCDC.
2015-07-31 downloaded from the CCDC.
;
_cell_angle_alpha 90.00
_cell_angle_beta 96.895(2)
_cell_angle_gamma 90.00
_cell_formula_units_Z 4
_cell_length_a 15.6576(19)
_cell_length_b 19.748(2)
_cell_length_c 18.942(2)
_cell_measurement_reflns_used 2062
_cell_measurement_temperature 296(2)
_cell_measurement_theta_max 22.25
_cell_measurement_theta_min 2.33
_cell_volume 5814.6(11)
_computing_cell_refinement 'Bruker SMART'
_computing_data_collection 'Bruker SMART'
_computing_data_reduction 'Bruker SAINT'
_computing_molecular_graphics 'Bruker SHELXTL'
_computing_publication_material 'Bruker SHELXTL'
_computing_structure_refinement 'SHELXL-97 (Sheldrick, 1997)'
_computing_structure_solution 'SHELXS-97 (Sheldrick, 1990)'
_diffrn_ambient_temperature 296(2)
_diffrn_measured_fraction_theta_full 0.995
_diffrn_measured_fraction_theta_max 0.995
_diffrn_measurement_device_type 'CCD area detector'
_diffrn_measurement_method 'phi and omega scans'
_diffrn_radiation_monochromator graphite
_diffrn_radiation_source 'fine-focus sealed tube'
_diffrn_radiation_type MoK\a
_diffrn_radiation_wavelength 0.71073
_diffrn_reflns_av_R_equivalents 0.0479
_diffrn_reflns_av_sigmaI/netI 0.0553
_diffrn_reflns_limit_h_max 12
_diffrn_reflns_limit_h_min -18
_diffrn_reflns_limit_k_max 23
_diffrn_reflns_limit_k_min -22
_diffrn_reflns_limit_l_max 21
_diffrn_reflns_limit_l_min -22
_diffrn_reflns_number 14238
_diffrn_reflns_theta_full 25.00
_diffrn_reflns_theta_max 25.00
_diffrn_reflns_theta_min 1.90
_exptl_absorpt_coefficient_mu 9.013
_exptl_absorpt_correction_T_max 0.6139
_exptl_absorpt_correction_T_min 0.1160
_exptl_absorpt_correction_type multi-scan
_exptl_absorpt_process_details SADABS
_exptl_crystal_colour 'light yellow'
_exptl_crystal_density_diffrn 2.025
_exptl_crystal_density_method 'not measured'
_exptl_crystal_description bar
_exptl_crystal_F_000 3228
_exptl_crystal_size_max 0.42
_exptl_crystal_size_mid 0.12
_exptl_crystal_size_min 0.06
_refine_diff_density_max 1.910
_refine_diff_density_min -1.658
_refine_diff_density_rms 0.276
_refine_ls_extinction_method none
_refine_ls_goodness_of_fit_ref 1.034
_refine_ls_hydrogen_treatment noref
_refine_ls_matrix_type full
_refine_ls_number_parameters 282
_refine_ls_number_reflns 5256
_refine_ls_number_restraints 6
_refine_ls_restrained_S_all 1.034
_refine_ls_R_factor_all 0.0667
_refine_ls_R_factor_gt 0.0497
_refine_ls_shift/su_max 0.001
_refine_ls_shift/su_mean 0.000
_refine_ls_structure_factor_coef Fsqd
_refine_ls_weighting_details 'calc w=1/[\s^2^(Fo^2^)+(0.0936P)^2^+0.0000P] where P=(Fo^2^+2Fc^2^)/3'
_refine_ls_weighting_scheme calc
_refine_ls_wR_factor_gt 0.1363
_refine_ls_wR_factor_ref 0.1433
_reflns_number_gt 4145
_reflns_number_total 5256
_reflns_threshold_expression >2sigma(I)
_cod_data_source_file c5ra14201f2.cif
_cod_data_source_block njy1
_cod_depositor_comments
;
The following automatic conversions were performed:

'_symmetry_cell_setting' value 'Monoclinic' changed to 'monoclinic'
according to
/usr/data/users/saulius/crontab/automatic-downloads/rss-feeds/RSC/lib/dictionaries/cif_core.dic
dictionary named 'cif_core.dic' version 2.4.2 from 2011-04-26.

'_exptl_absorpt_correction_type' value 'Multi-scan' changed to
'multi-scan' according to
/usr/data/users/saulius/crontab/automatic-downloads/rss-feeds/RSC/lib/dictionaries/cif_core.dic
dictionary named 'cif_core.dic' version 2.4.2 from 2011-04-26.

Automatic conversion script
Id: cif_fix_values 3271 2015-04-21 07:52:19Z andrius 
;
_cod_original_cell_volume 5814.7(12)
_cod_original_sg_symbol_H-M C2/m
_cod_original_formula_sum 'C12 H23 Mo3 N5 O29.50 P Re4'
_cod_database_code 7221713

loop_
_symmetry_equiv_pos_as_xyz
'x, y, z'
'-x, y, -z'
'x+1/2, y+1/2, z'
'-x+1/2, y+1/2, -z'
'-x, -y, -z'
'x, -y, z'
'-x+1/2, -y+1/2, -z'
'x+1/2, -y+1/2, z'

loop_
_atom_site_label
_atom_site_type_symbol
_atom_site_fract_x
_atom_site_fract_y
_atom_site_fract_z
_atom_site_U_iso_or_equiv
_atom_site_adp_type
_atom_site_occupancy
_atom_site_symmetry_multiplicity
_atom_site_calc_flag
_atom_site_refinement_flags
Re1 Re 0.37397(3) 0.0000 0.37684(3) 0.04193(19) Uani 1 2 d S
Re2 Re 0.24248(2) 0.14506(2) 0.10406(2) 0.04322(17) Uani 1 1 d .
Re3 Re 0.00639(3) 0.0000 0.26363(4) 0.0483(2) Uani 1 2 d S
Mo1 Mo 0.35895(6) 0.0000 0.20119(6) 0.0326(3) Uani 1 2 d S
Mo2 Mo 0.21700(5) 0.09317(4) 0.28923(5) 0.0373(2) Uani 1 1 d .
P1 P 0.14246(19) 0.0000 0.14065(19) 0.0309(7) Uani 1 2 d S
O1 O 0.4693(5) 0.0000 0.2134(6) 0.048(3) Uani 1 2 d S
O2 O 0.3391(4) 0.0634(3) 0.2861(3) 0.0365(14) Uani 1 1 d .
O3 O 0.2104(5) 0.0000 0.2095(5) 0.0319(19) Uani 1 2 d S
O4 O 0.3332(4) 0.0704(3) 0.1429(3) 0.0387(15) Uani 1 1 d .
O5 O 0.2352(5) 0.1473(4) 0.3597(4) 0.060(2) Uani 1 1 d .
O6 O 0.2356(6) 0.0000 0.3554(5) 0.046(2) Uani 1 2 d S
O7 O 0.2187(4) 0.1457(3) 0.2125(4) 0.0469(18) Uani 1 1 d .
O8 O 0.1050(4) 0.0725(4) 0.2870(4) 0.0471(17) Uani 1 1 d .
O9 O 0.1548(5) 0.0611(4) 0.0962(4) 0.071(3) Uani 1 1 d .
O10 O 0.0512(6) 0.0000 0.1619(6) 0.071(4) Uani 1 2 d S
O11 O 0.3945(7) 0.1086(6) 0.4926(5) 0.092(3) Uani 1 1 d .
O12 O 0.5712(7) 0.0000 0.3816(8) 0.089(5) Uani 1 2 d S
O13 O 0.3747(6) 0.2591(4) 0.1178(5) 0.080(3) Uani 1 1 d .
O14 O 0.2722(8) 0.1349(5) -0.0519(6) 0.087(3) Uani 1 1 d .
O15 O 0.1015(6) 0.2467(5) 0.0565(6) 0.092(3) Uani 1 1 d .
O16 O -0.1312(7) 0.1054(6) 0.2192(7) 0.114(4) Uani 1 1 d .
O17 O -0.0501(12) 0.0000 0.4150(10) 0.146(8) Uani 1 2 d S
N1 N 0.1444(8) 0.0000 0.9507(7) 0.052(3) Uani 1 2 d S
N2 N 0.9692(5) 0.1118(5) 0.0690(5) 0.055(2) Uani 1 1 d .
N3 N 0.1600(13) 0.0000 0.4741(11) 0.151(11) Uani 1 2 d S
N4 N 0.2836(16) 0.0000 0.8540(14) 0.144(9) Uani 1 2 d S
O1W O 0.011(2) 0.2821(19) 0.305(2) 0.082(11) Uani 0.25 1 d PU
O2W O 0.5000 0.0498(17) 0.0000 0.097(9) Uani 0.50 2 d SP
O3W O 0.4222(15) 0.0000 0.0060(16) 0.089(9) Uani 0.50 2 d SP
C1 C 0.3870(7) 0.0668(7) 0.4489(7) 0.064(3) Uani 1 1 d .
C2 C 0.4937(10) 0.0000 0.3830(9) 0.052(4) Uani 1 2 d S
C3 C 0.3217(7) 0.2152(6) 0.1137(6) 0.053(3) Uani 1 1 d .
C4 C 0.2611(8) 0.1387(5) 0.0075(8) 0.054(3) Uani 1 1 d .
C5 C 0.1524(7) 0.2100(6) 0.0747(7) 0.059(3) Uani 1 1 d .
C6 C -0.0794(8) 0.0660(8) 0.2369(8) 0.071(4) Uani 1 1 d .
C7 C -0.0301(12) 0.0000 0.3509(13) 0.078(6) Uani 1 2 d S

loop_
_atom_site_aniso_label
_atom_site_aniso_U_11
_atom_site_aniso_U_22
_atom_site_aniso_U_33
_atom_site_aniso_U_23
_atom_site_aniso_U_13
_atom_site_aniso_U_12
Re1 0.0376(3) 0.0416(4) 0.0444(4) 0.000 -0.0044(2) 0.000
Re2 0.0427(2) 0.0286(3) 0.0563(3) 0.00948(18) -0.00290(19) -0.00699(16)
Re3 0.0314(3) 0.0578(4) 0.0572(4) 0.000 0.0120(2) 0.000
Mo1 0.0247(5) 0.0275(6) 0.0456(7) 0.000 0.0040(4) 0.000
Mo2 0.0358(4) 0.0297(5) 0.0461(5) -0.0060(4) 0.0032(3) 0.0030(3)
P1 0.0245(14) 0.0256(17) 0.042(2) 0.000 0.0016(13) 0.000
O1 0.024(4) 0.051(6) 0.068(7) 0.000 0.000(4) 0.000
O2 0.034(3) 0.036(4) 0.039(4) -0.001(3) 0.002(3) -0.004(3)
O3 0.027(4) 0.030(5) 0.038(5) 0.000 0.003(3) 0.000
O4 0.042(3) 0.033(4) 0.041(4) 0.003(3) 0.006(3) 0.002(3)
O5 0.059(5) 0.053(5) 0.064(6) -0.023(4) -0.007(4) 0.011(4)
O6 0.046(5) 0.049(6) 0.043(6) 0.000 0.002(4) 0.000
O7 0.041(4) 0.032(4) 0.067(5) 0.005(3) 0.004(3) 0.000(3)
O8 0.039(3) 0.037(4) 0.066(5) -0.004(4) 0.010(3) 0.004(3)
O9 0.079(5) 0.054(5) 0.068(6) 0.030(4) -0.037(4) -0.041(4)
O10 0.031(5) 0.126(12) 0.056(7) 0.000 0.006(5) 0.000
O11 0.102(7) 0.093(8) 0.075(7) -0.038(6) -0.019(5) 0.015(6)
O12 0.030(6) 0.128(13) 0.103(11) 0.000 -0.012(6) 0.000
O13 0.075(6) 0.042(5) 0.116(8) 0.020(5) -0.022(5) -0.031(4)
O14 0.129(9) 0.064(7) 0.067(7) 0.004(5) 0.006(6) -0.021(6)
O15 0.061(5) 0.075(7) 0.134(9) 0.036(7) -0.009(5) 0.022(5)
O16 0.076(7) 0.102(9) 0.162(12) 0.026(8) 0.004(7) 0.048(7)
O17 0.122(14) 0.22(2) 0.109(14) 0.000 0.082(12) 0.000
N1 0.063(8) 0.053(8) 0.038(7) 0.000 -0.003(6) 0.000
N2 0.050(5) 0.044(6) 0.067(6) 0.003(5) -0.006(4) 0.013(4)
N3 0.097(14) 0.28(4) 0.090(15) 0.000 0.068(12) 0.000
N4 0.13(2) 0.18(3) 0.13(2) 0.000 0.042(15) 0.000
O1W 0.078(16) 0.073(18) 0.084(18) -0.019(15) -0.032(14) 0.014(14)
O2W 0.083(18) 0.11(3) 0.10(2) 0.000 -0.001(16) 0.000
O3W 0.050(13) 0.11(3) 0.11(2) 0.000 0.030(13) 0.000
C1 0.052(6) 0.081(10) 0.054(8) -0.014(7) -0.012(5) 0.013(6)
C2 0.058(9) 0.041(9) 0.052(10) 0.000 -0.015(7) 0.000
C3 0.060(6) 0.037(6) 0.061(8) 0.010(5) 0.006(5) 0.001(5)
C4 0.071(7) 0.020(6) 0.068(9) 0.011(5) -0.003(6) -0.014(5)
C5 0.042(5) 0.057(8) 0.072(8) 0.016(6) -0.009(5) -0.013(6)
C6 0.055(7) 0.073(9) 0.089(10) 0.003(8) 0.019(6) 0.000(7)
C7 0.060(10) 0.073(14) 0.103(17) 0.000 0.012(10) 0.000

loop_
_atom_type_symbol
_atom_type_description
_atom_type_scat_dispersion_real
_atom_type_scat_dispersion_imag
_atom_type_scat_source
C C 0.0033 0.0016 'International Tables Vol C Tables 4.2.6.8 and 6.1.1.4'
H H 0.0000 0.0000 'International Tables Vol C Tables 4.2.6.8 and 6.1.1.4'
N N 0.0061 0.0033 'International Tables Vol C Tables 4.2.6.8 and 6.1.1.4'
O O 0.0106 0.0060 'International Tables Vol C Tables 4.2.6.8 and 6.1.1.4'
P P 0.1023 0.0942 'International Tables Vol C Tables 4.2.6.8 and 6.1.1.4'
Mn Mn 0.3368 0.7283 'International Tables Vol C Tables 4.2.6.8 and 6.1.1.4'
Mo Mo -1.6832 0.6857 'International Tables Vol C Tables 4.2.6.8 and 6.1.1.4'
Re Re -1.0185 7.2310 'International Tables Vol C Tables 4.2.6.8 and 6.1.1.4'

loop_
_geom_angle_atom_site_label_1
_geom_angle_atom_site_label_2
_geom_angle_atom_site_label_3
_geom_angle
_geom_angle_site_symmetry_1
_geom_angle_site_symmetry_3
C2 Re1 C1 86.2(5) . .
C2 Re1 C1 86.2(5) . 6
C1 Re1 C1 88.4(9) . 6
C2 Re1 O2 102.0(4) . 6
C1 Re1 O2 168.8(4) . 6
C1 Re1 O2 99.6(4) 6 6
C2 Re1 O2 102.0(4) . .
C1 Re1 O2 99.6(4) . .
C1 Re1 O2 168.8(4) 6 .
O2 Re1 O2 71.5(3) 6 .
C2 Re1 O6 172.8(6) . .
C1 Re1 O6 98.9(4) . .
C1 Re1 O6 98.9(4) 6 .
O2 Re1 O6 72.3(3) 6 .
O2 Re1 O6 72.3(3) . .
C3 Re2 C4 88.0(5) . .
C3 Re2 C5 89.4(5) . .
C4 Re2 C5 87.6(5) . .
C3 Re2 O4 94.2(4) . .
C4 Re2 O4 96.6(4) . .
C5 Re2 O4 174.6(4) . .
C3 Re2 O7 95.4(4) . .
C4 Re2 O7 176.3(3) . .
C5 Re2 O7 93.9(4) . .
O4 Re2 O7 81.8(2) . .
C3 Re2 O9 177.4(4) . .
C4 Re2 O9 93.1(4) . .
C5 Re2 O9 93.1(4) . .
O4 Re2 O9 83.3(3) . .
O7 Re2 O9 83.5(3) . .
C7 Re3 C6 87.3(6) . 6
C7 Re3 C6 87.3(6) . .
C6 Re3 C6 86.8(8) 6 .
C7 Re3 O8 96.4(5) . .
C6 Re3 O8 176.3(5) 6 .
C6 Re3 O8 93.9(5) . .
C7 Re3 O8 96.4(5) . 6
C6 Re3 O8 93.9(5) 6 6
C6 Re3 O8 176.3(5) . 6
O8 Re3 O8 85.3(4) . 6
C7 Re3 O10 179.1(7) . .
C6 Re3 O10 93.4(5) 6 .
C6 Re3 O10 93.4(5) . .
O8 Re3 O10 83.0(3) . .
O8 Re3 O10 83.0(3) 6 .
O1 Mo1 O4 103.4(3) . 6
O1 Mo1 O4 103.4(3) . .
O4 Mo1 O4 101.8(4) 6 .
O1 Mo1 O2 97.9(3) . .
O4 Mo1 O2 153.6(3) 6 .
O4 Mo1 O2 88.1(3) . .
O1 Mo1 O2 97.9(3) . 6
O4 Mo1 O2 88.1(3) 6 6
O4 Mo1 O2 153.6(3) . 6
O2 Mo1 O2 73.6(4) . 6
O1 Mo1 O3 168.5(4) . .
O4 Mo1 O3 83.7(2) 6 .
O4 Mo1 O3 83.7(2) . .
O2 Mo1 O3 73.1(2) . .
O2 Mo1 O3 73.1(2) 6 .
O5 Mo2 O7 104.8(4) . .
O5 Mo2 O8 103.4(4) . .
O7 Mo2 O8 102.8(3) . .
O5 Mo2 O2 97.8(3) . .
O7 Mo2 O2 92.2(3) . .
O8 Mo2 O2 149.7(3) . .
O5 Mo2 O6 94.5(4) . .
O7 Mo2 O6 157.4(3) . .
O8 Mo2 O6 83.5(3) . .
O2 Mo2 O6 73.4(3) . .
O5 Mo2 O3 166.6(3) . .
O7 Mo2 O3 86.3(3) . .
O8 Mo2 O3 80.9(3) . .
O2 Mo2 O3 73.9(3) . .
O6 Mo2 O3 73.2(3) . .
O9 P1 O9 107.4(8) 6 .
O9 P1 O10 109.6(5) 6 .
O9 P1 O10 109.6(5) . .
O9 P1 O3 110.2(3) 6 .
O9 P1 O3 110.2(3) . .
O10 P1 O3 109.9(6) . .
Mo2 O2 Mo1 115.4(3) . .
Mo2 O2 Re1 107.4(3) . .
Mo1 O2 Re1 102.7(3) . .
P1 O3 Mo1 121.2(5) . .
P1 O3 Mo2 119.9(2) . .
Mo1 O3 Mo2 94.3(2) . .
P1 O3 Mo2 119.9(2) . 6
Mo1 O3 Mo2 94.3(2) . 6
Mo2 O3 Mo2 101.6(3) . 6
Mo1 O4 Re2 147.9(3) . .
Re1 O6 Mo2 99.6(3) . 6
Re1 O6 Mo2 99.6(3) . .
Mo2 O6 Mo2 111.5(4) 6 .
Mo2 O7 Re2 143.3(4) . .
Mo2 O8 Re3 147.7(4) . .
P1 O9 Re2 135.1(4) . .
P1 O10 Re3 131.1(7) . .
O3W O2W O3W 103(2) . 5_655
O2W O3W O2W 77(2) . 5_655
O11 C1 Re1 179.1(13) . .
O12 C2 Re1 175.1(14) . .
O13 C3 Re2 177.1(11) . .
O14 C4 Re2 179.7(13) . .
O15 C5 Re2 178.5(13) . .
O16 C6 Re3 178.5(14) . .
O17 C7 Re3 175.7(17) . .

loop_
_geom_bond_atom_site_label_1
_geom_bond_atom_site_label_2
_geom_bond_distance
_geom_bond_site_symmetry_2
Re1 C2 1.864(16) .
Re1 C1 1.891(13) .
Re1 C1 1.891(13) 6
Re1 O2 2.144(6) 6
Re1 O2 2.144(6) .
Re1 O6 2.156(9) .
Re2 C3 1.854(11) .
Re2 C4 1.891(15) .
Re2 C5 1.938(12) .
Re2 O4 2.118(6) .
Re2 O7 2.131(8) .
Re2 O9 2.146(7) .
Re3 C7 1.81(2) .
Re3 C6 1.896(14) 6
Re3 C6 1.896(14) .
Re3 O8 2.114(7) .
Re3 O8 2.114(7) 6
Re3 O10 2.128(11) .
Mo1 O1 1.716(8) .
Mo1 O4 1.790(6) 6
Mo1 O4 1.790(6) .
Mo1 O2 2.090(6) .
Mo1 O2 2.090(6) 6
Mo1 O3 2.350(7) .
Mo2 O5 1.706(7) .
Mo2 O7 1.788(7) .
Mo2 O8 1.795(6) .
Mo2 O2 2.008(6) .
Mo2 O6 2.226(6) .
Mo2 O3 2.375(5) .
P1 O9 1.498(8) 6
P1 O9 1.498(8) .
P1 O10 1.530(10) .
P1 O3 1.581(9) .
O3 Mo2 2.375(5) 6
O6 Mo2 2.226(6) 6
O11 C1 1.165(15) .
O12 C2 1.218(19) .
O13 C3 1.196(13) .
O14 C4 1.161(15) .
O15 C5 1.101(14) .
O16 C6 1.144(16) .
O17 C7 1.29(3) .
O2W O3W 1.58(3) .
O2W O3W 1.58(3) 5_655
O3W O2W 1.58(3) 5_655
